data_1533009
loop_
_publ_author_name
'Arleth, Nicholas'
'Gamer, Michael T.'
'K\"oppe, Ralf'
'Pushkarevsky, Nikolay A.'
'Konchenko, Sergey N.'
'Fleischmann, Martin'
'Bodensteiner, Michael'
'Scheer, Manfred'
'Roesky, Peter W.'

_publ_section_title
;
 The approach to 4d/4f-polyphosphides
;
_journal_issue 12
_journal_name_full 'Chem. Sci.'
_journal_page_first 7179
_journal_paper_doi 10.1039/C5SC02252E
_journal_volume 6
_journal_year 2015
_chemical_formula_moiety 'C54 H70 Mo2 O4 P4 Sm2, 2(C7 H8)'
_chemical_formula_sum 'C68 H86 Mo2 O4 P4 Sm2'
_chemical_formula_weight 1583.82
_chemical_name_systematic
;
 ?
;
_space_group_crystal_system triclinic
_space_group_IT_number 2
_space_group_name_Hall '-P 1'
_space_group_name_H-M_alt 'P -1'
_symmetry_space_group_name_Hall '-P 1'
_symmetry_space_group_name_H-M 'P -1'
_atom_sites_solution_hydrogens geom
_atom_sites_solution_primary direct
_audit_creation_date 2013-10-17
_audit_creation_method
;
Olex2 1.2
(compiled 2013.09.17 svn.r2790 for OlexSys, GUI svn.r4601)
;
_audit_update_record
;
2015-05-20 deposited with the CCDC.
2015-09-08 downloaded from the CCDC.
;
_cell_angle_alpha 83.519(6)
_cell_angle_beta 77.307(6)
_cell_angle_gamma 78.461(6)
_cell_formula_units_Z 1
_cell_length_a 9.6185(7)
_cell_length_b 10.2667(7)
_cell_length_c 17.5096(13)
_cell_measurement_reflns_used 17844
_cell_measurement_temperature 100
_cell_measurement_theta_max 29.71
_cell_measurement_theta_min 2.03
_cell_volume 1648.4(2)
_computing_cell_refinement 'STOE X-AREA, PLATON (A.L.Spek, 2005)'
_computing_data_collection 'STOE X-AREA'
_computing_data_reduction 'STOE X-RED, PLATON (A.L.Spek, 2005)'
_computing_molecular_graphics
;
Diamond 3,
O. V. Dolomanov, L. J. Bourhis, R. J. Gildea, J. A. K. Howard and H. Puschmann,
OLEX2: a complete structure solution, refinement and analysis program.
J. Appl. Cryst. (2009). 42, 339-341.
;
_computing_publication_material
;
Microsoft Word,
O. V. Dolomanov, L. J. Bourhis, R. J. Gildea, J. A. K. Howard and H. Puschmann,
OLEX2: a complete structure solution, refinement and analysis program.
J. Appl. Cryst. (2009). 42, 339-341.
;
_computing_structure_refinement
;
SHELX, G.M. Sheldrick, Acta Cryst.
(2008). A64, 112-122
;
_computing_structure_solution
;
SHELX, G.M. Sheldrick, Acta Cryst.
(2008). A64, 112-122
;
_diffrn_ambient_temperature 100
_diffrn_detector Pilatus100K
_diffrn_detector_area_resol_mean 5.81
_diffrn_detector_type STOE
_diffrn_measured_fraction_theta_full 0.999
_diffrn_measured_fraction_theta_max 0.999
_diffrn_measurement_details ' 771 frames, detector distance = 60 mm'
_diffrn_measurement_method 'rotation method'
_diffrn_radiation_collimation '0.5 mm diameter, monocapillary'
_diffrn_radiation_monochromator 'plane graphite'
_diffrn_radiation_polarisn_norm 0
_diffrn_radiation_type 'Mo K\a'
_diffrn_radiation_wavelength 0.71073
_diffrn_reflns_av_R_equivalents 0.1155
_diffrn_reflns_av_unetI/netI 0.0778
_diffrn_reflns_laue_measured_fraction_full 0.999
_diffrn_reflns_laue_measured_fraction_max 0.999
_diffrn_reflns_limit_h_max 11
_diffrn_reflns_limit_h_min -11
_diffrn_reflns_limit_k_max 12
_diffrn_reflns_limit_k_min -12
_diffrn_reflns_limit_l_max 20
_diffrn_reflns_limit_l_min -20
_diffrn_reflns_number 12256
_diffrn_reflns_point_group_measured_fraction_full 0.999
_diffrn_reflns_point_group_measured_fraction_max 0.999
_diffrn_reflns_theta_full 25.242
_diffrn_reflns_theta_max 25.246
_diffrn_reflns_theta_min 2.030
_diffrn_source 'Mo LFF Sealed Tube'
_diffrn_source_current 1.000
_diffrn_source_power 0.050
_diffrn_source_voltage 50
_exptl_absorpt_coefficient_mu 2.269
_exptl_absorpt_correction_T_max 0.8387
_exptl_absorpt_correction_T_min 0.5901
_exptl_absorpt_correction_type integration
_exptl_absorpt_process_details 'STOE X-RED & X-SHAPE'
_exptl_crystal_colour orange
_exptl_crystal_density_diffrn 1.595
_exptl_crystal_description plate
_exptl_crystal_F_000 794
_exptl_crystal_size_max 0.352
_exptl_crystal_size_mid 0.202
_exptl_crystal_size_min 0.071
_refine_diff_density_max 2.832
_refine_diff_density_min -3.016
_refine_diff_density_rms 0.261
_refine_ls_extinction_method none
_refine_ls_goodness_of_fit_ref 1.062
_refine_ls_hydrogen_treatment constr
_refine_ls_matrix_type full
_refine_ls_number_parameters 372
_refine_ls_number_reflns 5964
_refine_ls_number_restraints 24
_refine_ls_restrained_S_all 1.064
_refine_ls_R_factor_all 0.0860
_refine_ls_R_factor_gt 0.0708
_refine_ls_shift/su_max 0.000
_refine_ls_shift/su_mean 0.000
_refine_ls_structure_factor_coef Fsqd
_refine_ls_weighting_details
;
 w=1/[\s^2^(Fo^2^)+(0.1040P)^2^+22.2180P]
 where P=(Fo^2^+2Fc^2^)/3
;
_refine_ls_weighting_scheme calc
_refine_ls_wR_factor_gt 0.1908
_refine_ls_wR_factor_ref 0.2034
_reflns_Friedel_coverage 0.000
_reflns_number_gt 4766
_reflns_number_total 5964
_reflns_threshold_expression 'I > 2\s(I)'
_cod_data_source_file c5sc02252e2.cif
_cod_data_source_block 2
_cod_depositor_comments 'Adding full bibliography for 1533007--1533012.cif.'
_cod_original_cell_volume 1648.44(21)
_cod_database_code 1533009
_shelx_space_group_comment
;
The symmetry employed for this shelxl refinement is uniquely defined
by the following loop, which should always be used as a source of
symmetry information in preference to the above space-group names.
They are only intended as comments.
;
_olex2_refinement_description
;
1. Fixed Uiso
 At 1.2 times of:
  All C(H) groups
 At 1.5 times of:
  All C(H,H,H) groups
2. Uiso/Uaniso restraints and constraints
Uanis(C22) \\sim Ueq, Uanis(C24) \\sim Ueq: with sigma of 0.01 and sigma for
terminal atoms of 0.02
Uanis(C23) \\sim Ueq, Uanis(C1) \\sim Ueq: with sigma of 0.006 and sigma for
terminal atoms of 0.012
3.a Aromatic/amide H refined with riding coordinates:
 C21(H21), C25(H25), C23(H23), C24(H24), C22(H22), C34(H34), C33(H33),
 C31(H31), C30(H30), C32(H32)
3.b Idealised Me refined as rotating group:
 C7(H7A,H7B,H7C), C10(H10A,H10B,H10C), C9(H9A,H9B,H9C), C6(H6A,H6B,H6C),
 C8(H8A,H8B,H8C), C20(H20A,H20B,H20C), C19(H19A,H19B,H19C), C18(H18A,H18B,H18C),
  C16(H16A,H16B,H16C), C17(H17A,H17B,H17C), C28(H28A,H28B,H28C)
;

loop_
_space_group_symop_operation_xyz
'x, y, z'
'-x, -y, -z'

loop_
_atom_site_label
_atom_site_type_symbol
_atom_site_fract_x
_atom_site_fract_y
_atom_site_fract_z
_atom_site_U_iso_or_equiv
_atom_site_adp_type
_atom_site_occupancy
_atom_site_site_symmetry_order
_atom_site_calc_flag
_atom_site_refinement_flags_posn
_atom_site_refinement_flags_adp
Sm1 Sm 0.77336(5) 0.58605(5) 0.22823(3) 0.02243(19) Uani 1 1 d . .
Mo1 Mo 0.85639(9) 0.74540(8) -0.06596(5) 0.0209(2) Uani 1 1 d . .
P2 P 0.8556(3) 0.4979(2) -0.02901(16) 0.0210(5) Uani 1 1 d . .
P1 P 0.9096(3) 0.6051(3) 0.05586(16) 0.0221(5) Uani 1 1 d . .
O2 O 1.1173(8) 0.8665(8) -0.0421(5) 0.0300(17) Uani 1 1 d . .
C1 C 0.4802(10) 0.6339(10) 0.2545(6) 0.023(2) Uani 1 1 d . U
C21 C 0.7114(12) 0.9578(11) -0.0491(7) 0.032(3) Uani 1 1 d . .
H21 H 0.7451 1.0236 -0.0297 0.038 Uiso 1 1 calc R U
C25 C 0.7343(12) 0.9296(12) -0.1286(7) 0.034(3) Uani 1 1 d . .
H25 H 0.7852 0.9752 -0.1710 0.040 Uiso 1 1 calc R U
C23 C 0.6011(10) 0.7829(10) -0.0552(6) 0.023(2) Uani 1 1 d . U
H23 H 0.5490 0.7138 -0.0403 0.028 Uiso 1 1 calc R U
C2 C 0.5155(11) 0.5550(11) 0.3237(6) 0.028(2) Uani 1 1 d . .
C4 C 0.5906(10) 0.4217(11) 0.2207(7) 0.027(2) Uani 1 1 d . .
C24 C 0.6672(11) 0.8206(11) -0.1334(7) 0.030(2) Uani 1 1 d . U
H24 H 0.6665 0.7815 -0.1787 0.036 Uiso 1 1 calc R U
C5 C 0.5251(12) 0.5498(12) 0.1910(7) 0.030(2) Uani 1 1 d . .
C27 C 1.0214(12) 0.8180(10) -0.0498(6) 0.026(2) Uani 1 1 d . .
C22 C 0.6274(11) 0.8663(11) -0.0050(7) 0.031(2) Uani 1 1 d . U
H22 H 0.5948 0.8625 0.0492 0.037 Uiso 1 1 calc R U
C7 C 0.4626(13) 0.5959(13) 0.4054(8) 0.039(3) Uani 1 1 d . .
H7A H 0.5364 0.5630 0.4353 0.059 Uiso 1 1 calc R U
H7B H 0.3771 0.5598 0.4289 0.059 Uiso 1 1 calc R U
H7C H 0.4400 0.6914 0.4046 0.059 Uiso 1 1 calc R U
C3 C 0.5846(11) 0.4260(11) 0.3014(7) 0.031(2) Uani 1 1 d . .
C10 C 0.4923(12) 0.5818(13) 0.1107(7) 0.032(2) Uani 1 1 d . .
H10A H 0.4619 0.6763 0.1023 0.048 Uiso 1 1 calc R U
H10B H 0.4163 0.5370 0.1060 0.048 Uiso 1 1 calc R U
H10C H 0.5777 0.5526 0.0723 0.048 Uiso 1 1 calc R U
C26 C 0.9888(10) 0.6712(10) -0.1524(6) 0.025(2) Uani 1 1 d . .
C15 C 0.9797(13) 0.7366(11) 0.2250(7) 0.031(2) Uani 1 1 d . .
C13 C 0.8876(13) 0.6390(13) 0.3449(7) 0.036(3) Uani 1 1 d . .
C9 C 0.6445(12) 0.3021(12) 0.1741(8) 0.036(3) Uani 1 1 d . .
H9A H 0.6602 0.3299 0.1191 0.054 Uiso 1 1 calc R U
H9B H 0.5740 0.2446 0.1861 0.054 Uiso 1 1 calc R U
H9C H 0.7340 0.2550 0.1871 0.054 Uiso 1 1 calc R U
C14 C 1.0066(12) 0.6250(11) 0.2802(8) 0.033(3) Uani 1 1 d . .
C6 C 0.4008(12) 0.7746(12) 0.2521(7) 0.034(3) Uani 1 1 d . .
H6A H 0.4311 0.8236 0.2872 0.052 Uiso 1 1 calc R U
H6B H 0.2985 0.7757 0.2680 0.052 Uiso 1 1 calc R U
H6C H 0.4218 0.8150 0.1997 0.052 Uiso 1 1 calc R U
C11 C 0.8450(13) 0.8143(11) 0.2560(7) 0.033(3) Uani 1 1 d . .
C8 C 0.6338(13) 0.3105(12) 0.3566(8) 0.040(3) Uani 1 1 d . .
H8A H 0.7284 0.2652 0.3333 0.060 Uiso 1 1 calc R U
H8B H 0.5668 0.2497 0.3662 0.060 Uiso 1 1 calc R U
H8C H 0.6373 0.3432 0.4052 0.060 Uiso 1 1 calc R U
C20 C 1.0841(16) 0.7724(15) 0.1511(8) 0.046(3) Uani 1 1 d . .
H20A H 1.1430 0.6924 0.1300 0.068 Uiso 1 1 calc R U
H20B H 1.1449 0.8275 0.1632 0.068 Uiso 1 1 calc R U
H20C H 1.0305 0.8199 0.1131 0.068 Uiso 1 1 calc R U
C12 C 0.7910(12) 0.7583(12) 0.3302(7) 0.034(3) Uani 1 1 d . .
O1 O 1.0684(8) 0.6242(7) -0.2102(4) 0.0265(16) Uani 1 1 d . .
C19 C 1.1411(13) 0.5210(13) 0.2703(10) 0.049(4) Uani 1 1 d . .
H19A H 1.1182 0.4373 0.2947 0.073 Uiso 1 1 calc R U
H19B H 1.2110 0.5467 0.2944 0.073 Uiso 1 1 calc R U
H19C H 1.1805 0.5122 0.2154 0.073 Uiso 1 1 calc R U
C18 C 0.8764(17) 0.5483(18) 0.4193(9) 0.057(4) Uani 1 1 d . .
H18A H 0.7807 0.5690 0.4508 0.085 Uiso 1 1 calc R U
H18B H 0.9462 0.5610 0.4481 0.085 Uiso 1 1 calc R U
H18C H 0.8952 0.4572 0.4062 0.085 Uiso 1 1 calc R U
C16 C 0.782(2) 0.9434(14) 0.2199(10) 0.060(4) Uani 1 1 d . .
H16A H 0.7835 0.9345 0.1657 0.090 Uiso 1 1 calc R U
H16B H 0.8371 1.0097 0.2237 0.090 Uiso 1 1 calc R U
H16C H 0.6834 0.9699 0.2470 0.090 Uiso 1 1 calc R U
C17 C 0.6659(15) 0.8276(18) 0.3908(10) 0.059(4) Uani 1 1 d . .
H17A H 0.5858 0.8657 0.3661 0.089 Uiso 1 1 calc R U
H17B H 0.6972 0.8967 0.4117 0.089 Uiso 1 1 calc R U
H17C H 0.6362 0.7637 0.4326 0.089 Uiso 1 1 calc R U
C29 C 0.1348(14) 0.9258(13) 0.4223(7) 0.039(3) Uani 1 1 d . .
C34 C 0.2480(12) 0.9574(12) 0.4470(7) 0.033(3) Uani 1 1 d . .
H34 H 0.2863 0.9013 0.4858 0.039 Uiso 1 1 calc R U
C33 C 0.3100(14) 1.0704(13) 0.4168(8) 0.041(3) Uani 1 1 d . .
H33 H 0.3882 1.0878 0.4347 0.049 Uiso 1 1 calc R U
C31 C 0.1367(14) 1.1241(14) 0.3346(8) 0.044(3) Uani 1 1 d . .
H31 H 0.0961 1.1812 0.2970 0.053 Uiso 1 1 calc R U
C28 C 0.0763(14) 0.8026(14) 0.4538(9) 0.047(3) Uani 1 1 d . .
H28A H 0.1359 0.7504 0.4877 0.070 Uiso 1 1 calc R U
H28B H 0.0761 0.7516 0.4112 0.070 Uiso 1 1 calc R U
H28C H -0.0209 0.8263 0.4830 0.070 Uiso 1 1 calc R U
C30 C 0.0808(13) 1.0101(14) 0.3642(8) 0.043(3) Uani 1 1 d . .
H30 H 0.0057 0.9901 0.3446 0.052 Uiso 1 1 calc R U
C32 C 0.2524(17) 1.1545(15) 0.3603(8) 0.051(3) Uani 1 1 d . .
H32 H 0.2903 1.2305 0.3396 0.061 Uiso 1 1 calc R U

loop_
_atom_site_aniso_label
_atom_site_aniso_U_11
_atom_site_aniso_U_22
_atom_site_aniso_U_33
_atom_site_aniso_U_23
_atom_site_aniso_U_13
_atom_site_aniso_U_12
Sm1 0.0121(3) 0.0251(3) 0.0285(3) 0.0027(2) -0.0057(2) -0.0004(2)
Mo1 0.0102(4) 0.0217(5) 0.0298(5) 0.0024(3) -0.0080(3) 0.0015(3)
P2 0.0091(11) 0.0202(12) 0.0331(14) 0.0014(10) -0.0083(10) 0.0018(9)
P1 0.0092(11) 0.0248(13) 0.0310(14) 0.0014(10) -0.0079(10) 0.0024(10)
O2 0.021(4) 0.032(4) 0.039(4) -0.003(3) -0.008(3) -0.008(3)
C1 0.006(4) 0.029(4) 0.031(4) 0.003(3) -0.006(3) 0.003(3)
C21 0.018(5) 0.023(5) 0.052(7) -0.004(5) -0.011(5) 0.007(4)
C25 0.023(6) 0.031(6) 0.044(7) 0.013(5) -0.014(5) 0.003(5)
C23 0.007(4) 0.027(4) 0.031(4) 0.002(3) -0.005(3) 0.006(3)
C2 0.018(5) 0.034(6) 0.026(5) 0.007(4) -0.006(4) 0.000(4)
C4 0.004(4) 0.029(5) 0.045(7) -0.001(5) -0.002(4) 0.000(4)
C24 0.016(5) 0.032(5) 0.039(5) 0.006(4) -0.015(4) 0.007(4)
C5 0.021(5) 0.034(6) 0.034(6) 0.005(5) -0.007(4) -0.006(5)
C27 0.027(6) 0.015(5) 0.034(6) 0.001(4) -0.009(5) 0.005(4)
C22 0.013(4) 0.033(5) 0.044(6) 0.003(4) -0.015(4) 0.006(4)
C7 0.022(6) 0.045(7) 0.045(7) 0.008(6) -0.002(5) -0.004(5)
C3 0.015(5) 0.033(6) 0.038(6) 0.011(5) -0.006(4) 0.003(4)
C10 0.016(5) 0.045(7) 0.038(6) -0.004(5) -0.009(5) -0.005(5)
C26 0.011(5) 0.026(5) 0.036(6) 0.012(4) -0.014(4) 0.000(4)
C15 0.037(6) 0.028(6) 0.031(6) 0.001(4) -0.009(5) -0.013(5)
C13 0.029(6) 0.049(7) 0.037(6) 0.008(5) -0.016(5) -0.021(5)
C9 0.015(5) 0.040(7) 0.056(8) -0.004(6) -0.010(5) -0.008(5)
C14 0.021(5) 0.027(6) 0.054(7) 0.001(5) -0.018(5) -0.005(5)
C6 0.013(5) 0.040(7) 0.041(7) 0.000(5) -0.005(4) 0.015(5)
C11 0.033(6) 0.023(5) 0.048(7) -0.002(5) -0.022(5) -0.004(5)
C8 0.025(6) 0.033(6) 0.057(8) 0.016(6) -0.010(5) -0.001(5)
C20 0.046(8) 0.055(8) 0.044(7) 0.003(6) -0.013(6) -0.030(7)
C12 0.023(6) 0.042(7) 0.042(7) -0.013(5) -0.013(5) -0.002(5)
O1 0.021(4) 0.025(4) 0.033(4) -0.002(3) -0.007(3) -0.001(3)
C19 0.020(6) 0.034(7) 0.092(11) -0.003(7) -0.020(7) 0.001(5)
C18 0.051(9) 0.084(11) 0.048(8) 0.030(8) -0.031(7) -0.036(8)
C16 0.080(12) 0.038(7) 0.075(11) 0.004(7) -0.045(9) -0.016(8)
C17 0.029(7) 0.081(11) 0.071(10) -0.044(9) -0.006(7) 0.001(7)
C29 0.037(7) 0.038(7) 0.035(7) -0.011(5) 0.001(5) 0.003(5)
C34 0.019(5) 0.032(6) 0.041(7) -0.001(5) -0.010(5) 0.014(5)
C33 0.032(7) 0.046(7) 0.042(7) 0.001(6) -0.008(5) -0.005(6)
C31 0.036(7) 0.043(7) 0.046(7) 0.013(6) -0.015(6) 0.005(6)
C28 0.026(6) 0.053(8) 0.060(9) -0.015(7) -0.003(6) -0.003(6)
C30 0.022(6) 0.059(9) 0.043(7) -0.013(6) -0.005(5) 0.006(6)
C32 0.057(9) 0.044(8) 0.046(8) 0.005(6) -0.007(7) -0.003(7)

loop_
_atom_type_symbol
_atom_type_description
_atom_type_scat_dispersion_real
_atom_type_scat_dispersion_imag
_atom_type_scat_source
C C 0.0033 0.0016 'International Tables Vol C Tables 4.2.6.8 and 6.1.1.4'
H H 0.0000 0.0000 'International Tables Vol C Tables 4.2.6.8 and 6.1.1.4'
Mo Mo -1.6832 0.6857 'International Tables Vol C Tables 4.2.6.8 and 6.1.1.4'
O O 0.0106 0.0060 'International Tables Vol C Tables 4.2.6.8 and 6.1.1.4'
P P 0.1023 0.0942 'International Tables Vol C Tables 4.2.6.8 and 6.1.1.4'
Sm Sm -0.1638 3.4418 'International Tables Vol C Tables 4.2.6.8 and 6.1.1.4'

loop_
_geom_angle_atom_site_label_1
_geom_angle_atom_site_label_2
_geom_angle_atom_site_label_3
_geom_angle
_geom_angle_site_symmetry_1
_geom_angle_site_symmetry_3
C1 Sm1 P1 112.5(2) . .
C1 Sm1 C2 30.9(3) . .
C1 Sm1 C5 30.4(3) . .
C1 Sm1 C3 50.6(3) . .
C1 Sm1 C15 134.9(3) . .
C1 Sm1 C14 144.5(4) . .
C2 Sm1 P1 139.7(2) . .
C2 Sm1 C15 135.8(4) . .
C4 Sm1 P1 97.4(3) . .
C4 Sm1 C1 50.5(3) . .
C4 Sm1 C2 49.9(3) . .
C4 Sm1 C5 30.7(3) . .
C4 Sm1 C3 30.1(4) . .
C4 Sm1 C15 174.0(3) . .
C4 Sm1 C14 148.3(3) . .
C4 Sm1 C12 136.1(4) . .
C5 Sm1 P1 89.4(3) . .
C5 Sm1 C2 50.3(3) . .
C5 Sm1 C15 151.6(3) . .
C3 Sm1 P1 127.0(3) . .
C3 Sm1 C2 30.2(3) . .
C3 Sm1 C5 50.4(3) . .
C3 Sm1 C15 153.2(3) . .
C3 Sm1 C14 125.7(3) . .
C15 Sm1 P1 78.1(2) . .
C13 Sm1 P1 125.8(3) . .
C13 Sm1 C1 115.4(4) . .
C13 Sm1 C2 94.0(3) . .
C13 Sm1 C4 132.7(4) . .
C13 Sm1 C5 143.8(4) . .
C13 Sm1 C3 103.1(4) . .
C13 Sm1 C15 50.1(3) . .
C13 Sm1 C14 30.5(4) . .
C13 Sm1 C11 50.2(4) . .
C13 Sm1 C12 30.5(4) . .
C14 Sm1 P1 96.1(3) . .
C14 Sm1 C2 124.1(4) . .
C14 Sm1 C5 174.3(4) . .
C14 Sm1 C15 30.5(3) . .
C11 Sm1 P1 94.0(3) . .
C11 Sm1 C1 105.2(3) . .
C11 Sm1 C2 109.4(4) . .
C11 Sm1 C4 155.6(3) . .
C11 Sm1 C5 128.5(3) . .
C11 Sm1 C3 136.7(4) . .
C11 Sm1 C15 30.1(4) . .
C11 Sm1 C14 50.3(3) . .
C11 Sm1 C12 30.0(4) . .
C12 Sm1 P1 123.6(3) . .
C12 Sm1 C1 95.2(3) . .
C12 Sm1 C2 86.3(4) . .
C12 Sm1 C5 125.4(4) . .
C12 Sm1 C3 108.8(4) . .
C12 Sm1 C15 49.5(4) . .
C12 Sm1 C14 50.2(4) . .
O1 Sm1 P1 76.77(19) 2_765 .
O1 Sm1 C1 127.2(3) 2_765 .
O1 Sm1 C2 110.8(3) 2_765 .
O1 Sm1 C4 77.2(3) 2_765 .
O1 Sm1 C5 104.2(3) 2_765 .
O1 Sm1 C3 81.4(3) 2_765 .
O1 Sm1 C15 97.8(3) 2_765 .
O1 Sm1 C13 93.3(3) 2_765 .
O1 Sm1 C14 78.2(3) 2_765 .
O1 Sm1 C11 126.6(3) 2_765 .
O1 Sm1 C12 123.6(3) 2_765 .
P1 Mo1 P2 50.14(9) . .
C21 Mo1 P2 142.4(3) . .
C21 Mo1 P1 117.5(3) . .
C21 Mo1 C23 57.8(4) . .
C21 Mo1 C22 34.7(4) . .
C25 Mo1 P2 141.5(3) . .
C25 Mo1 P1 152.1(3) . .
C25 Mo1 C21 35.3(4) . .
C25 Mo1 C23 57.9(4) . .
C25 Mo1 C24 35.4(4) . .
C25 Mo1 C22 57.6(4) . .
C23 Mo1 P2 89.7(3) . .
C23 Mo1 P1 106.8(3) . .
C23 Mo1 C22 33.9(4) . .
C24 Mo1 P2 106.0(3) . .
C24 Mo1 P1 140.6(3) . .
C24 Mo1 C21 58.9(4) . .
C24 Mo1 C23 35.1(4) . .
C24 Mo1 C22 57.7(4) . .
C27 Mo1 P2 117.7(3) . .
C27 Mo1 P1 79.9(3) . .
C27 Mo1 C21 88.9(4) . .
C27 Mo1 C25 100.4(4) . .
C27 Mo1 C23 145.6(4) . .
C27 Mo1 C24 135.3(4) . .
C27 Mo1 C22 113.0(4) . .
C22 Mo1 P2 107.8(3) . .
C22 Mo1 P1 96.3(3) . .
C26 Mo1 P2 79.6(3) . .
C26 Mo1 P1 107.6(3) . .
C26 Mo1 C21 132.3(4) . .
C26 Mo1 C25 100.1(4) . .
C26 Mo1 C23 123.3(4) . .
C26 Mo1 C24 95.2(4) . .
C26 Mo1 C27 84.2(4) . .
C26 Mo1 C22 152.9(4) . .
P1 P2 Mo1 106.08(12) 2_765 .
P1 P2 Mo1 64.31(10) . .
P1 P2 P1 88.29(13) . 2_765
Mo1 P1 Sm1 137.26(10) . .
P2 P1 Sm1 113.28(12) 2_765 .
P2 P1 Sm1 123.06(13) . .
P2 P1 Mo1 107.76(13) 2_765 .
P2 P1 Mo1 65.56(10) . .
P2 P1 P2 91.71(13) . 2_765
C2 C1 Sm1 75.2(6) . .
C2 C1 C6 125.8(10) . .
C5 C1 Sm1 75.0(6) . .
C5 C1 C2 107.4(9) . .
C5 C1 C6 126.7(10) . .
C6 C1 Sm1 119.2(7) . .
C25 C21 Mo1 71.0(6) . .
C22 C21 Mo1 74.0(6) . .
C22 C21 C25 106.5(10) . .
C21 C25 Mo1 73.7(6) . .
C21 C25 C24 109.2(11) . .
C24 C25 Mo1 73.2(6) . .
C24 C23 Mo1 71.1(5) . .
C22 C23 Mo1 73.5(6) . .
C22 C23 C24 108.6(10) . .
C1 C2 Sm1 73.9(6) . .
C1 C2 C7 124.9(10) . .
C7 C2 Sm1 126.4(8) . .
C3 C2 Sm1 74.3(6) . .
C3 C2 C1 108.0(10) . .
C3 C2 C7 126.2(10) . .
C5 C4 Sm1 75.1(6) . .
C5 C4 C9 124.8(11) . .
C3 C4 Sm1 75.2(6) . .
C3 C4 C5 108.6(10) . .
C3 C4 C9 126.5(10) . .
C9 C4 Sm1 119.7(7) . .
C25 C24 Mo1 71.4(6) . .
C25 C24 C23 106.4(10) . .
C23 C24 Mo1 73.8(6) . .
C1 C5 Sm1 74.6(6) . .
C1 C5 C4 107.6(10) . .
C1 C5 C10 126.5(10) . .
C4 C5 Sm1 74.2(6) . .
C4 C5 C10 125.4(11) . .
C10 C5 Sm1 123.4(7) . .
O2 C27 Mo1 176.9(9) . .
C21 C22 Mo1 71.3(6) . .
C23 C22 Mo1 72.6(6) . .
C23 C22 C21 109.2(11) . .
C2 C3 Sm1 75.5(6) . .
C2 C3 C8 125.3(11) . .
C4 C3 Sm1 74.6(6) . .
C4 C3 C2 108.4(9) . .
C4 C3 C8 126.2(11) . .
C8 C3 Sm1 119.3(7) . .
O1 C26 Mo1 176.6(8) . .
C14 C15 Sm1 73.8(6) . .
C14 C15 C20 126.1(12) . .
C11 C15 Sm1 73.3(6) . .
C11 C15 C14 107.7(10) . .
C11 C15 C20 125.9(11) . .
C20 C15 Sm1 123.5(8) . .
C14 C13 Sm1 76.2(7) . .
C14 C13 C18 124.8(12) . .
C12 C13 Sm1 75.9(6) . .
C12 C13 C14 108.2(10) . .
C12 C13 C18 126.8(13) . .
C18 C13 Sm1 118.9(8) . .
C15 C14 Sm1 75.7(6) . .
C15 C14 C19 124.4(12) . .
C13 C14 Sm1 73.2(6) . .
C13 C14 C15 107.0(10) . .
C13 C14 C19 128.6(12) . .
C19 C14 Sm1 119.5(8) . .
C15 C11 Sm1 76.7(6) . .
C15 C11 C16 125.1(13) . .
C12 C11 Sm1 75.4(6) . .
C12 C11 C15 108.8(10) . .
C12 C11 C16 125.7(13) . .
C16 C11 Sm1 120.5(8) . .
C13 C12 Sm1 73.6(7) . .
C13 C12 C17 125.8(13) . .
C11 C12 Sm1 74.6(6) . .
C11 C12 C13 108.2(10) . .
C11 C12 C17 125.1(12) . .
C17 C12 Sm1 126.6(8) . .
C26 O1 Sm1 131.7(7) . 2_765
C34 C29 C28 121.5(12) . .
C34 C29 C30 117.1(12) . .
C30 C29 C28 121.4(13) . .
C29 C34 C33 123.4(11) . .
C32 C33 C34 118.5(13) . .
C30 C31 C32 121.1(12) . .
C29 C30 C31 121.0(12) . .
C33 C32 C31 118.9(14) . .

loop_
_geom_bond_atom_site_label_1
_geom_bond_atom_site_label_2
_geom_bond_distance
_geom_bond_site_symmetry_2
Sm1 P1 3.016(3) .
Sm1 C1 2.708(9) .
Sm1 C2 2.724(11) .
Sm1 C4 2.701(10) .
Sm1 C5 2.713(11) .
Sm1 C3 2.708(11) .
Sm1 C15 2.736(11) .
Sm1 C13 2.674(11) .
Sm1 C14 2.712(10) .
Sm1 C11 2.694(11) .
Sm1 C12 2.704(11) .
Sm1 O1 2.388(7) 2_765
Mo1 P2 2.551(3) .
Mo1 P1 2.525(3) .
Mo1 C21 2.353(11) .
Mo1 C25 2.317(11) .
Mo1 C23 2.376(9) .
Mo1 C24 2.341(10) .
Mo1 C27 1.968(11) .
Mo1 C22 2.388(11) .
Mo1 C26 1.875(12) .
P2 P1 2.265(3) 2_765
P2 P1 2.151(4) .
P1 P2 2.265(3) 2_765
O2 C27 1.171(13) .
C1 C2 1.446(14) .
C1 C5 1.422(16) .
C1 C6 1.494(15) .
C21 C25 1.415(18) .
C21 C22 1.414(17) .
C25 C24 1.417(17) .
C23 C24 1.423(16) .
C23 C22 1.388(16) .
C2 C7 1.487(17) .
C2 C3 1.414(17) .
C4 C5 1.434(16) .
C4 C3 1.407(17) .
C4 C9 1.493(16) .
C5 C10 1.494(16) .
C3 C8 1.510(15) .
C26 O1 1.211(13) .
C15 C14 1.433(16) .
C15 C11 1.409(17) .
C15 C20 1.513(17) .
C13 C14 1.419(18) .
C13 C12 1.416(18) .
C13 C18 1.511(17) .
C14 C19 1.495(16) .
C11 C12 1.395(18) .
C11 C16 1.477(18) .
C12 C17 1.532(17) .
O1 Sm1 2.389(7) 2_765
C29 C34 1.363(18) .
C29 C28 1.487(19) .
C29 C30 1.382(19) .
C34 C33 1.408(18) .
C33 C32 1.374(19) .
C31 C30 1.39(2) .
C31 C32 1.39(2) .
